data_2237479
loop_
_publ_author_name
'Franzel, Christine'
'Purdy, Andrew'
'Butcher, Ray J.'

_publ_section_title
;
 3,3'-(1-Oxopropane-1,3-diyl)bis(1,3-thiazolidine-2-thione) chlorobenzene
 hemisolvate
;
_journal_coeditor_code HB7002
_journal_issue 3
_journal_name_full 'Acta Crystallographica Section E'
_journal_page_first o375
_journal_paper_doi 10.1107/S1600536813003292
_journal_volume 69
_journal_year 2013
_chemical_formula_iupac 'C9 H12 N2 O S4, 0.5C6 H5 Cl'
_chemical_formula_moiety 'C9 H12 N2 O S4, 0.5(C6 H5 Cl)'
_chemical_formula_sum 'C12 H14.5 Cl0.5 N2 O S4'
_chemical_formula_weight 348.72
_chemical_name_systematic
;
3,3'-(1-Oxopropane-1,3-diyl)bis(1,3-thiazolidine-2-thione)
chlorobenzene hemisolvate
;
_space_group_IT_number 14
_symmetry_cell_setting monoclinic
_symmetry_space_group_name_Hall '-P 2yn'
_symmetry_space_group_name_H-M 'P 1 21/n 1'
_atom_sites_solution_hydrogens geom
_atom_sites_solution_primary direct
_atom_sites_solution_secondary difmap
_audit_creation_method SHELXL-97
_cell_angle_alpha 90.00
_cell_angle_beta 92.614(2)
_cell_angle_gamma 90.00
_cell_formula_units_Z 4
_cell_length_a 8.59506(18)
_cell_length_b 9.4435(2)
_cell_length_c 18.2640(4)
_cell_measurement_reflns_used 2930
_cell_measurement_temperature 123(2)
_cell_measurement_theta_max 75.6031
_cell_measurement_theta_min 4.6787
_cell_volume 1480.90(5)
_computing_cell_refinement
;
CrysAlis PRO (Agilent, 2012)
;
_computing_data_collection
;
CrysAlis PRO (Agilent, 2012)
;
_computing_data_reduction
;
CrysAlis PRO (Agilent, 2012)
;
_computing_molecular_graphics 'SHELXTL (Sheldrick, 2008)'
_computing_publication_material 'SHELXTL (Sheldrick, 2008)'
_computing_structure_refinement 'SHELXL97 (Sheldrick, 2008)'
_computing_structure_solution 'SHELXS97 (Sheldrick, 2008)'
_diffrn_ambient_temperature 123(2)
_diffrn_detector_area_resol_mean 10.5081
_diffrn_measured_fraction_theta_full 1.000
_diffrn_measured_fraction_theta_max 0.966
_diffrn_measurement_device_type 'Agilent Xcalibur (Ruby, Gemini)'
_diffrn_measurement_method '\w scans'
_diffrn_radiation_monochromator graphite
_diffrn_radiation_source 'Enhance (Cu) X-ray Source'
_diffrn_radiation_type CuK\a
_diffrn_radiation_wavelength 1.54184
_diffrn_reflns_av_R_equivalents 0.0290
_diffrn_reflns_av_sigmaI/netI 0.0429
_diffrn_reflns_limit_h_max 10
_diffrn_reflns_limit_h_min -9
_diffrn_reflns_limit_k_max 10
_diffrn_reflns_limit_k_min -11
_diffrn_reflns_limit_l_max 20
_diffrn_reflns_limit_l_min -22
_diffrn_reflns_number 5329
_diffrn_reflns_theta_full 67.50
_diffrn_reflns_theta_max 75.79
_diffrn_reflns_theta_min 4.85
_exptl_absorpt_coefficient_mu 6.682
_exptl_absorpt_correction_T_max 1.00000
_exptl_absorpt_correction_T_min 0.75669
_exptl_absorpt_correction_type multi-scan
_exptl_absorpt_process_details
;
[CrysAlis PRO (Agilent, 2012), based on expressions
derived by Clark & Reid (1995)]
;
_exptl_crystal_colour colorless
_exptl_crystal_density_diffrn 1.564
_exptl_crystal_density_method 'not measured'
_exptl_crystal_description prism
_exptl_crystal_F_000 724
_exptl_crystal_size_max 0.45
_exptl_crystal_size_mid 0.25
_exptl_crystal_size_min 0.14
_platon_squeeze_details
;
;
_refine_diff_density_max 0.435
_refine_diff_density_min -0.322
_refine_ls_extinction_method none
_refine_ls_goodness_of_fit_ref 1.051
_refine_ls_hydrogen_treatment constr
_refine_ls_matrix_type full
_refine_ls_number_parameters 145
_refine_ls_number_reflns 2971
_refine_ls_number_restraints 0
_refine_ls_restrained_S_all 1.051
_refine_ls_R_factor_all 0.0500
_refine_ls_R_factor_gt 0.0436
_refine_ls_shift/su_max 0.001
_refine_ls_shift/su_mean 0.000
_refine_ls_structure_factor_coef Fsqd
_refine_ls_weighting_details 'calc w=1/[\s^2^(Fo^2^)+(0.0574P)^2^+1.0183P] where P=(Fo^2^+2Fc^2^)/3'
_refine_ls_weighting_scheme calc
_refine_ls_wR_factor_gt 0.1118
_refine_ls_wR_factor_ref 0.1156
_reflns_number_gt 2486
_reflns_number_total 2971
_reflns_threshold_expression I>2\s(I)
_cod_data_source_file hb7002.cif
_cod_data_source_block I
_cod_original_cell_volume 1480.90(6)
_cod_original_sg_symbol_H-M 'P 21/n'
_cod_original_formula_sum 'C12 H14.50 Cl0.50 N2 O S4'
_cod_database_code 2237479
_cod_database_fobs_code 2237479

loop_
_symmetry_equiv_pos_as_xyz
'x, y, z'
'-x+1/2, y+1/2, -z+1/2'
'-x, -y, -z'
'x-1/2, -y-1/2, z-1/2'

loop_
_atom_site_type_symbol
_atom_site_label
_atom_site_fract_x
_atom_site_fract_y
_atom_site_fract_z
_atom_site_U_iso_or_equiv
_atom_site_adp_type
_atom_site_calc_flag
_atom_site_refinement_flags
_atom_site_occupancy
_atom_site_symmetry_multiplicity
S S1 0.38391(7) 0.58687(8) 0.30163(4) 0.02748(18) Uani d . 1 1
S S2 0.16697(8) 0.60275(8) 0.17409(4) 0.02960(19) Uani d . 1 1
S S3 0.75412(7) 0.06152(7) 0.39778(4) 0.02613(18) Uani d . 1 1
S S4 1.01178(8) 0.25235(8) 0.44956(4) 0.02741(18) Uani d . 1 1
O O1 0.5444(2) 0.2367(2) 0.15272(10) 0.0247(4) Uani d . 1 1
N N1 0.3858(2) 0.4161(2) 0.17961(11) 0.0194(4) Uani d . 1 1
N N2 0.8680(3) 0.2837(2) 0.32473(12) 0.0232(5) Uani d . 1 1
C C1 0.3274(3) 0.5256(3) 0.22011(14) 0.0210(5) Uani d . 1 1
C C2 0.1553(4) 0.4708(4) 0.10302(18) 0.0398(8) Uani d . 1 1
H H2A 0.0692 0.4039 0.1114 0.048 Uiso calc R 1 1
H H2B 0.1363 0.5160 0.0545 0.048 Uiso calc R 1 1
C C3 0.3092(3) 0.3939(3) 0.10594(14) 0.0235(5) Uani d . 1 1
H H3A 0.2922 0.2915 0.0971 0.028 Uiso calc R 1 1
H H3B 0.3762 0.4309 0.0676 0.028 Uiso calc R 1 1
C C4 0.5170(3) 0.3302(3) 0.19528(14) 0.0193(5) Uani d . 1 1
C C5 0.6201(3) 0.3555(3) 0.26305(13) 0.0180(5) Uani d . 1 1
H H5A 0.5621 0.3338 0.3073 0.022 Uiso calc R 1 1
H H5B 0.6522 0.4561 0.2653 0.022 Uiso calc R 1 1
C C6 0.7637(3) 0.2609(3) 0.26076(14) 0.0254(5) Uani d . 1 1
H H6A 0.7308 0.1604 0.2590 0.030 Uiso calc R 1 1
H H6B 0.8196 0.2815 0.2158 0.030 Uiso calc R 1 1
C C7 0.8692(3) 0.2009(3) 0.38392(13) 0.0195(5) Uani d . 1 1
C C8 1.0683(4) 0.4060(4) 0.39771(18) 0.0404(8) Uani d . 1 1
H H8A 1.0306 0.4937 0.4206 0.048 Uiso calc R 1 1
H H8B 1.1831 0.4111 0.3959 0.048 Uiso calc R 1 1
C C9 0.9945(4) 0.3887(3) 0.32101(18) 0.0355(7) Uani d . 1 1
H H9A 0.9523 0.4804 0.3030 0.043 Uiso calc R 1 1
H H9B 1.0732 0.3558 0.2869 0.043 Uiso calc R 1 1

loop_
_atom_site_aniso_label
_atom_site_aniso_U_11
_atom_site_aniso_U_22
_atom_site_aniso_U_33
_atom_site_aniso_U_12
_atom_site_aniso_U_13
_atom_site_aniso_U_23
S1 0.0230(3) 0.0325(4) 0.0272(3) 0.0043(3) 0.0034(2) -0.0095(3)
S2 0.0241(3) 0.0368(4) 0.0281(3) 0.0123(3) 0.0033(2) -0.0017(3)
S3 0.0224(3) 0.0275(3) 0.0290(3) -0.0045(2) 0.0071(2) -0.0041(3)
S4 0.0287(3) 0.0288(4) 0.0242(3) -0.0057(3) -0.0048(2) 0.0034(3)
O1 0.0292(9) 0.0204(9) 0.0244(9) 0.0041(8) 0.0012(7) -0.0059(7)
N1 0.0190(9) 0.0212(10) 0.0180(9) -0.0019(8) 0.0027(7) 0.0001(8)
N2 0.0277(11) 0.0201(11) 0.0216(10) 0.0042(9) -0.0003(8) -0.0007(8)
C1 0.0167(11) 0.0217(12) 0.0252(12) -0.0014(9) 0.0066(9) 0.0029(10)
C2 0.0347(16) 0.0485(19) 0.0350(16) 0.0171(15) -0.0120(13) -0.0150(14)
C3 0.0253(12) 0.0265(13) 0.0189(12) 0.0016(11) 0.0019(9) -0.0003(10)
C4 0.0189(11) 0.0175(11) 0.0218(12) -0.0024(9) 0.0053(9) 0.0025(9)
C5 0.0201(11) 0.0170(11) 0.0170(11) 0.0000(9) 0.0024(9) 0.0004(9)
C6 0.0257(12) 0.0271(14) 0.0228(12) 0.0075(11) -0.0038(10) -0.0027(11)
C7 0.0157(10) 0.0224(12) 0.0205(11) 0.0063(9) 0.0019(9) -0.0045(9)
C8 0.0521(19) 0.0308(16) 0.0373(17) -0.0188(14) -0.0080(14) 0.0101(13)
C9 0.0443(17) 0.0287(15) 0.0327(15) -0.0086(13) -0.0064(13) 0.0085(12)

loop_
_atom_type_symbol
_atom_type_description
_atom_type_scat_dispersion_real
_atom_type_scat_dispersion_imag
_atom_type_scat_source
C C 0.0181 0.0091 'International Tables Vol C Tables 4.2.6.8 and 6.1.1.4'
H H 0.0000 0.0000 'International Tables Vol C Tables 4.2.6.8 and 6.1.1.4'
N N 0.0311 0.0180 'International Tables Vol C Tables 4.2.6.8 and 6.1.1.4'
O O 0.0492 0.0322 'International Tables Vol C Tables 4.2.6.8 and 6.1.1.4'
S S 0.3331 0.5567 'International Tables Vol C Tables 4.2.6.8 and 6.1.1.4'
Cl Cl 0.3639 0.7018 'International Tables Vol C Tables 4.2.6.8 and 6.1.1.4'

loop_
_geom_angle_atom_site_label_1
_geom_angle_atom_site_label_2
_geom_angle_atom_site_label_3
_geom_angle
C1 S2 C2 94.31(13)
C7 S4 C8 93.47(14)
C1 N1 C4 129.1(2)
C1 N1 C3 115.8(2)
C4 N1 C3 114.9(2)
C7 N2 C6 123.1(2)
C7 N2 C9 116.9(2)
C6 N2 C9 119.4(2)
N1 C1 S1 130.4(2)
N1 C1 S2 110.76(19)
S1 C1 S2 118.87(15)
C3 C2 S2 106.8(2)
C3 C2 H2A 110.4
S2 C2 H2A 110.4
C3 C2 H2B 110.4
S2 C2 H2B 110.4
H2A C2 H2B 108.6
N1 C3 C2 108.4(2)
N1 C3 H3A 110.0
C2 C3 H3A 110.0
N1 C3 H3B 110.0
C2 C3 H3B 110.0
H3A C3 H3B 108.4
O1 C4 N1 117.9(2)
O1 C4 C5 121.4(2)
N1 C4 C5 120.7(2)
C4 C5 C6 109.3(2)
C4 C5 H5A 109.8
C6 C5 H5A 109.8
C4 C5 H5B 109.8
C6 C5 H5B 109.8
H5A C5 H5B 108.3
N2 C6 C5 111.2(2)
N2 C6 H6A 109.4
C5 C6 H6A 109.4
N2 C6 H6B 109.4
C5 C6 H6B 109.4
H6A C6 H6B 108.0
N2 C7 S3 127.0(2)
N2 C7 S4 111.9(2)
S3 C7 S4 121.13(15)
C9 C8 S4 106.6(2)
C9 C8 H8A 110.4
S4 C8 H8A 110.4
C9 C8 H8B 110.4
S4 C8 H8B 110.4
H8A C8 H8B 108.6
N2 C9 C8 107.9(2)
N2 C9 H9A 110.1
C8 C9 H9A 110.1
N2 C9 H9B 110.1
C8 C9 H9B 110.1
H9A C9 H9B 108.4

loop_
_geom_bond_atom_site_label_1
_geom_bond_atom_site_label_2
_geom_bond_distance
S1 C1 1.650(3)
S2 C1 1.741(3)
S2 C2 1.799(3)
S3 C7 1.673(3)
S4 C7 1.744(3)
S4 C8 1.811(3)
O1 C4 1.206(3)
N1 C1 1.379(3)
N1 C4 1.408(3)
N1 C3 1.486(3)
N2 C7 1.334(4)
N2 C6 1.456(3)
N2 C9 1.475(4)
C2 C3 1.508(4)
C2 H2A 0.9900
C2 H2B 0.9900
C3 H3A 0.9900
C3 H3B 0.9900
C4 C5 1.508(3)
C5 C6 1.526(3)
C5 H5A 0.9900
C5 H5B 0.9900
C6 H6A 0.9900
C6 H6B 0.9900
C8 C9 1.520(4)
C8 H8A 0.9900
C8 H8B 0.9900
C9 H9A 0.9900
C9 H9B 0.9900

loop_
_geom_hbond_atom_site_label_D
_geom_hbond_atom_site_label_H
_geom_hbond_atom_site_label_A
_geom_hbond_site_symmetry_A
_geom_hbond_distance_DH
_geom_hbond_distance_HA
_geom_hbond_distance_DA
_geom_hbond_angle_DHA
C9 H9A O1 2_655 0.99 2.55 3.340(4) 136.5

loop_
_geom_torsion_atom_site_label_1
_geom_torsion_atom_site_label_2
_geom_torsion_atom_site_label_3
_geom_torsion_atom_site_label_4
_geom_torsion
C4 N1 C1 S1 -3.8(4)
C3 N1 C1 S1 -177.4(2)
C4 N1 C1 S2 177.3(2)
C3 N1 C1 S2 3.7(3)
C2 S2 C1 N1 8.0(2)
C2 S2 C1 S1 -170.96(19)
C1 S2 C2 C3 -16.8(3)
C1 N1 C3 C2 -16.4(3)
C4 N1 C3 C2 169.0(2)
S2 C2 C3 N1 20.6(3)
C1 N1 C4 O1 177.7(2)
C3 N1 C4 O1 -8.6(3)
C1 N1 C4 C5 -2.6(4)
C3 N1 C4 C5 171.0(2)
O1 C4 C5 C6 7.2(3)
N1 C4 C5 C6 -172.5(2)
C7 N2 C6 C5 97.3(3)
C9 N2 C6 C5 -92.1(3)
C4 C5 C6 N2 179.0(2)
C6 N2 C7 S3 -1.3(4)
C9 N2 C7 S3 -172.1(2)
C6 N2 C7 S4 177.92(19)
C9 N2 C7 S4 7.1(3)
C8 S4 C7 N2 4.2(2)
C8 S4 C7 S3 -176.58(19)
C7 S4 C8 C9 -13.2(3)
C7 N2 C9 C8 -17.1(4)
C6 N2 C9 C8 171.7(3)
S4 C8 C9 N2 18.3(3)

loop_
_platon_squeeze_void_nr
_platon_squeeze_void_average_x
_platon_squeeze_void_average_y
_platon_squeeze_void_average_z
_platon_squeeze_void_volume
_platon_squeeze_void_count_electrons
_platon_squeeze_void_content
1 0.000 0.500 0.000 144 62 ' '
2 0.500 0.000 0.500 144 62 ' '

loop_
_cod_related_entry_id
_cod_related_entry_database
_cod_related_entry_code
1 ChemSpider 30658341
